data_1573496
loop_
_publ_author_name
'Patyk-Ka&#x17a;mierczak, Ewa'
'Szyma&#x144;ska, Kornelia'
'Ka&#x17a;mierczak, Micha&#x142;'

_publ_section_title
;
 Managing negative linear compressibility and thermal expansion through
 steric hindrance: a case study of 1,2-bis(4'-pyridyl)ethane cocrystals.
;
_journal_issue 1
_journal_name_full IUCrJ
_journal_paper_doi 10.1107/S2052252524011734
_journal_volume 12
_journal_year 2025
_chemical_formula_moiety 'C12 H12 N2, C4 H6 O4'
_chemical_formula_sum 'C16 H18 N2 O4'
_chemical_formula_weight 302.32
_chemical_name_systematic '4,4'-Ethane-1,2-diyldipyridine succinic acid'
_space_group_crystal_system monoclinic
_space_group_IT_number 15
_space_group_name_Hall '-I 2ya'
_space_group_name_H-M_alt 'I 1 2/a 1'
_atom_sites_solution_hydrogens geom
_atom_sites_solution_primary iterative
_audit_creation_date 2023-08-21
_audit_creation_method
;
Olex2 1.5
(compiled 2023.08.17 svn.r577a77a9 for OlexSys, GUI svn.r6817)
;
_cell_angle_alpha 90
_cell_angle_beta 110.32(13)
_cell_angle_gamma 90
_cell_formula_units_Z 4
_cell_length_a 16.60(4)
_cell_length_b 4.7781(4)
_cell_length_c 19.218(9)
_cell_measurement_reflns_used 682
_cell_measurement_temperature 295(2)
_cell_measurement_theta_max 19.6910
_cell_measurement_theta_min 4.3320
_cell_volume 1429(4)
_computing_cell_refinement 'CrysAlisPro 1.171.42.49 (Rigaku OD, 2022)'
_computing_data_collection 'CrysAlisPro 1.171.42.49 (Rigaku OD, 2022)'
_computing_data_reduction 'CrysAlisPro 1.171.42.49 (Rigaku OD, 2022)'
_computing_molecular_graphics 'Olex2 1.5 (Dolomanov et al., 2009)'
_computing_publication_material 'Olex2 1.5 (Dolomanov et al., 2009)'
_computing_structure_refinement 'SHELXL 2014/7 (Sheldrick, 2015)'
_computing_structure_solution 'olex2.solve 1.5 (Bourhis et al., 2015)'
_diffrn_ambient_pressure 640000
_diffrn_ambient_temperature 295(2)
_diffrn_detector 'CCD plate'
_diffrn_detector_area_resol_mean 16.1544
_diffrn_detector_type Eos
_diffrn_measured_fraction_theta_full 0.215
_diffrn_measured_fraction_theta_max 0.206
_diffrn_measurement_details
;
List of Runs (angles in degrees, time in seconds):

  # Type    Start    End  Width  t~exp~   \w     \q     \k     \f   Frames
--------------------------------------------------------------------------
  1  \w    -27.00  46.00   1.00   30.00    --   -0.27  45.00 -43.00   73
  2  \w    -19.00  46.00   1.00   30.00    --   26.72  45.00 -43.00   65
  3  \w    -27.00  46.00   1.00   30.00    --  -27.26  45.00 -43.00   73
  4  \w    -99.00 -69.00   1.00   30.00    --   -0.27 178.00 120.00   30
  5  \w     -4.00  56.00   1.00   30.00    --   -0.27 -97.00  35.00   60
  6  \w     65.00 111.00   1.00   30.00    --   26.72 178.00 -90.00   46
  7  \w     -9.00  62.00   1.00   30.00    --   26.72 -67.00-157.00   71
  8  \w    -39.00   9.00   1.00   30.00    --   26.72   0.00-150.00   48
  9  \w     13.00  84.00   1.00   30.00    --   26.72-114.00  44.00   71
 10  \w      9.00  38.00   1.00   30.00    --   26.72 -77.00  30.00   29
 11  \w    -31.00  48.00   1.00   30.00    --  -27.26 -26.00   7.00   79
 12  \w    -38.00  -9.00   1.00   30.00    --  -27.26  77.00 -30.00   29
 13  \w    -39.00   9.00   1.00   30.00    --  -27.26   0.00-150.00   48
 14  \w     -4.00  16.00   1.00   30.00    --  -27.26 -57.00   0.00   20
 15  \w     29.00  57.00   1.00   30.00    --   -0.27 -99.00-150.00   28
 16  \w     59.00  99.00   1.00   30.00    --   -0.27 178.00-120.00   40
 17  \w     -4.00  18.00   1.00   30.00    --   26.72 -57.00  60.00   22
 18  \w    -35.00 -15.00   1.00   30.00    --   26.72  37.00   0.00   20
 19  \w    -52.00  -6.00   1.00   30.00    --  -27.26  19.00-180.00   46
 20  \w     17.00  50.00   1.00   30.00    --  -27.26-134.00  56.00   33
;
_diffrn_measurement_device 'four-circle diffractometer'
_diffrn_measurement_device_type 'Xcalibur, Eos'
_diffrn_measurement_method '\w scans'
_diffrn_orient_matrix_type 'CrysAlisPro convention (1999,Acta A55,543-557)'
_diffrn_orient_matrix_UB_11 0.0453120000
_diffrn_orient_matrix_UB_12 -0.0082602000
_diffrn_orient_matrix_UB_13 0.0108914000
_diffrn_orient_matrix_UB_21 0.0039149000
_diffrn_orient_matrix_UB_22 0.1298275000
_diffrn_orient_matrix_UB_23 0.0188555000
_diffrn_orient_matrix_UB_31 0.0016571000
_diffrn_orient_matrix_UB_32 -0.0717000000
_diffrn_orient_matrix_UB_33 0.0328038000
_diffrn_radiation_monochromator graphite
_diffrn_radiation_probe x-ray
_diffrn_radiation_type 'Mo K\a'
_diffrn_radiation_wavelength 0.71073
_diffrn_reflns_av_R_equivalents 0.0886
_diffrn_reflns_av_unetI/netI 0.0843
_diffrn_reflns_Laue_measured_fraction_full 0.215
_diffrn_reflns_Laue_measured_fraction_max 0.206
_diffrn_reflns_limit_h_max 7
_diffrn_reflns_limit_h_min -7
_diffrn_reflns_limit_k_max 5
_diffrn_reflns_limit_k_min -5
_diffrn_reflns_limit_l_max 23
_diffrn_reflns_limit_l_min -23
_diffrn_reflns_number 1787
_diffrn_reflns_point_group_measured_fraction_full 0.215
_diffrn_reflns_point_group_measured_fraction_max 0.206
_diffrn_reflns_theta_full 25.242
_diffrn_reflns_theta_max 25.813
_diffrn_reflns_theta_min 4.369
_diffrn_source 'fine-focus sealed X-ray tube'
_diffrn_source_type 'Enhance (Mo) X-ray Source'
_exptl_absorpt_coefficient_mu 0.102
_exptl_absorpt_correction_T_max 0.997
_exptl_absorpt_correction_T_min 0.996
_exptl_absorpt_correction_type gaussian
_exptl_absorpt_process_details
;
CrysAlisPro 1.171.42.49 (Rigaku Oxford Diffraction, 2022)
Numerical absorption correction based on gaussian integration over
a multifaceted crystal model (Absorb Angel (2004) J. Appl. Cryst. 37:486-492)
;
_exptl_crystal_colour colourless
_exptl_crystal_colour_primary colourless
_exptl_crystal_density_diffrn 1.405
_exptl_crystal_description plate
_exptl_crystal_F_000 640
_exptl_crystal_recrystallization_method
; Single crystals were grown by slow evaporation of a solution obtained 
dissolving 4,4'-ethane-1,2-diyldipyridine and succinic acid in 1:1 mol
ratio in hot methanol 99.8%.
;
_exptl_crystal_size_max 0.345
_exptl_crystal_size_mid 0.161
_exptl_crystal_size_min 0.034
_refine_diff_density_max 0.170
_refine_diff_density_min -0.212
_refine_diff_density_rms 0.049
_refine_ls_extinction_method none
_refine_ls_goodness_of_fit_ref 1.067
_refine_ls_hydrogen_treatment constr
_refine_ls_matrix_type full
_refine_ls_number_parameters 46
_refine_ls_number_reflns 283
_refine_ls_number_restraints 5
_refine_ls_restrained_S_all 1.067
_refine_ls_R_factor_all 0.1430
_refine_ls_R_factor_gt 0.0799
_refine_ls_shift/su_max 0.000
_refine_ls_shift/su_mean 0.000
_refine_ls_structure_factor_coef Fsqd
_refine_ls_weighting_details 'w=1/[\s^2^(Fo^2^)+(0.1079P)^2^+4.6707P] where P=(Fo^2^+2Fc^2^)/3'
_refine_ls_weighting_scheme calc
_refine_ls_wR_factor_gt 0.1933
_refine_ls_wR_factor_ref 0.2267
_reflns_Friedel_coverage 0.000
_reflns_number_gt 167
_reflns_number_total 283
_reflns_threshold_expression 'I > 2\s(I)'
_cod_data_source_file yc5049.cif
_cod_data_source_block ETYSUC_064
_cod_database_code 1573496
_shelx_shelxl_version_number 2014/7
_chemical_oxdiff_formula 'C4H6O4, C10H12N2'
_shelx_space_group_comment
;
The symmetry employed for this shelxl refinement is uniquely defined
by the following loop, which should always be used as a source of
symmetry information in preference to the above space-group names.
They are only intended as comments.
;
_shelx_estimated_absorpt_t_max 0.997
_shelx_estimated_absorpt_t_min 0.966
_exptl_oxdiff_absorpt_process_details
;
Gaussian integration over a grid
of 16 x 16 x 16 points =  4096 total grid points
  Based upon method of Burnham (1966)
;
_diffrn_ambient_pressure_su 20000
_diffrn_orient_matrix_axis[1] matrixX
_diffrn_orient_matrix_axis[2] matrixY
_diffrn_orient_matrix_axis[3] matrixZ
_olex2_refinement_description
;
1. Fixed Uiso
 At 1.2 times of:
  All C(H) groups, All C(H,H) groups
 At 1.5 times of:
  All O(H) groups
2. Restrained distances
 N1-C6
 1.337 with sigma of 0.02
 C1A-O1A
 1.308 with sigma of 0.02
 N1-C2
 1.337 with sigma of 0.02
 C4-C3
 1.379 with sigma of 0.02
 C2-C3
 1.379 with sigma of 0.02
3.a Secondary CH2 refined with riding coordinates:
 C2A(H2AA,H2AB), C7(H7A,H7B)
3.b Aromatic/amide H refined with riding coordinates:
 C2(H2), C3(H3), C5(H5), C6(H6)
3.c Idealised tetrahedral OH refined as rotating group:
 O1A(H1A)
;
_hp_anvil_anvil_thickness 1.95
_hp_anvil_material diamond
_hp_cell_type 'Diamond anvil cell'
_hp_open_angle 30.00
_ins_header
;
TITL ETYSUC_064_1 in I2/a 
REM I2/a (#15 in standard setting)
CELL 0.71073  16.599761   4.778052  19.218345  90.0000 110.3147  90.0000
ZERR    4.00   0.037450   0.000408   0.009077   0.0000   0.1351   0.0000
LATT  2
SYMM -x+1/2, y,-z 
SFAC C H N O
UNIT 56.00 72.00 8.00 16.00
SIZE 0.03 0.16 0.34
TREF
HKLF 4
END
;
_olex2_exptl_crystal_mounting_method
;Single crystal grown at ambient conditions was mounted in Merrill-Bassett
diamond anvil cell and compressed to 0.64(2) GPa. Daphne oil 7575 was 
used as hydrostatic medium.
;
_olex2_submission_special_instructions 'No special instructions were received'
_oxdiff_exptl_absorpt_empirical_details
;
Empirical correction (ABSPACK) includes:
- Absorption correction using spherical harmonics
- Frame scaling
;
_oxdiff_exptl_absorpt_empirical_full_max 1.926
_oxdiff_exptl_absorpt_empirical_full_min 0.626

loop_
_space_group_symop_operation_xyz
'x, y, z'
'-x+1/2, y, -z'
'x+1/2, y+1/2, z+1/2'
'-x+1, y+1/2, -z+1/2'
'-x, -y, -z'
'x-1/2, -y, z'
'-x+1/2, -y+1/2, -z+1/2'
'x, -y+1/2, z+1/2'

loop_
_atom_site_label
_atom_site_type_symbol
_atom_site_fract_x
_atom_site_fract_y
_atom_site_fract_z
_atom_site_U_iso_or_equiv
_atom_site_adp_type
_atom_site_occupancy
_atom_site_site_symmetry_order
_atom_site_calc_flag
_atom_site_refinement_flags_posn
_atom_site_refinement_flags_adp
_atom_site_refinement_flags_occupancy
_atom_site_disorder_assembly
_atom_site_disorder_group
N1 N 0.3938(16) 0.4584(18) 0.1458(6) 0.030(3) Uiso 1 1 d D . . . .
C2 C 0.3417(18) 0.593(2) 0.0856(6) 0.050(4) Uiso 1 1 d D . . . .
H2 H 0.2836 0.5477 0.0679 0.060 Uiso 1 1 calc R U . . .
C3 C 0.3715(18) 0.797(2) 0.0486(7) 0.037(4) Uiso 1 1 d D . . . .
H3 H 0.3332 0.8858 0.0073 0.044 Uiso 1 1 calc R U . . .
C4 C 0.4580(18) 0.867(2) 0.0733(7) 0.027(4) Uiso 1 1 d D . . . .
C5 C 0.509(2) 0.7278(19) 0.1338(7) 0.039(3) Uiso 1 1 d . . . . .
H5 H 0.5679 0.7650 0.1519 0.047 Uiso 1 1 calc R U . . .
C6 C 0.4762(17) 0.533(3) 0.1687(8) 0.040(4) Uiso 1 1 d D . . . .
H6 H 0.5136 0.4477 0.2111 0.048 Uiso 1 1 calc R U . . .
C1A C 0.2571(17) 0.023(2) 0.1771(8) 0.026(3) Uiso 1 1 d D . . . .
O1A O 0.3340(16) 0.0941(16) 0.2114(6) 0.048(3) Uiso 1 1 d D . . . .
H1A H 0.3453 0.2345 0.1920 0.072 Uiso 1 1 calc R U . . .
C2A C 0.2168(19) -0.2037(18) 0.2117(6) 0.031(3) Uiso 1 1 d . . . . .
H2AA H 0.2003 -0.3638 0.1787 0.037 Uiso 1 1 calc R U . . .
H2AB H 0.1656 -0.1304 0.2186 0.037 Uiso 1 1 calc R U . . .
O2A O 0.2106(18) 0.1355(14) 0.1189(6) 0.049(3) Uiso 1 1 d . . . . .
C7 C 0.490(2) 1.0714(18) 0.0311(7) 0.033(3) Uiso 1 1 d . . . . .
H7A H 0.5421 1.1598 0.0642 0.039 Uiso 1 1 calc R U . . .
H7B H 0.4476 1.2160 0.0109 0.039 Uiso 1 1 calc R U . . .

loop_
_atom_type_symbol
_atom_type_description
_atom_type_scat_dispersion_real
_atom_type_scat_dispersion_imag
_atom_type_scat_source
C C 0.0033 0.0016 'International Tables Vol C Tables 4.2.6.8 and 6.1.1.4'
H H 0.0000 0.0000 'International Tables Vol C Tables 4.2.6.8 and 6.1.1.4'
N N 0.0061 0.0033 'International Tables Vol C Tables 4.2.6.8 and 6.1.1.4'
O O 0.0106 0.0060 'International Tables Vol C Tables 4.2.6.8 and 6.1.1.4'

loop_
_axis.id
_axis.type
_axis.equipment
_axis.parity
_axis.depends_on
_axis.zero
_axis.vector[1]
_axis.vector[2]
_axis.vector[3]
source . source . . . 0.99999947 0.00000000 -0.00103114
omega rotation goniometer -1 . -0.29489000 0.00000000 0.00000000 1.00000000
kappa rotation goniometer -1 omega -0.01184000 -0.76829324 0.00000000 0.64009803
phi rotation goniometer -1 kappa . -0.00043808 0.00000000 0.99999990
theta rotation goniometer -1 . -0.39753000 0.00000000 0.00000000 1.00000000
matrixX general general . phi . 1.00000000 0.00000000 0.00000000
matrixY general general . phi . 0.00000000 1.00000000 0.00000000
matrixZ general general . phi . 0.00000000 0.00000000 1.00000000
dacX translation general . phi . 0.00000000 1.00000000 0.00000000
dacY translation general . phi . -1.00000000 0.00000000 0.00000000
dacZ translation general . phi . 0.00000000 0.00000000 1.00000000

loop_
_exptl_crystal_face_index_h
_exptl_crystal_face_index_k
_exptl_crystal_face_index_l
_exptl_crystal_face_perp_dist
-9 1 27 0.1221
9 -1 -27 0.0351
-5 -4 21 0.1636
7 -5 -17 0.0781
7 3 -25 0.0978
-7 6 17 0.1434
-23 -1 2 0.0170
23 1 -2 0.0160
-5 -5 18 0.1581

loop_
_geom_angle_atom_site_label_1
_geom_angle_atom_site_label_2
_geom_angle_atom_site_label_3
_geom_angle
_geom_angle_site_symmetry_1
_geom_angle_site_symmetry_3
_geom_angle_publ_flag
C6 N1 C2 115.9(15) . . ?
N1 C2 H2 118.8 . . ?
N1 C2 C3 122(2) . . ?
C3 C2 H2 118.8 . . ?
C2 C3 H3 119.9 . . ?
C4 C3 C2 120.2(16) . . ?
C4 C3 H3 119.9 . . ?
C3 C4 C7 120.0(16) . . ?
C5 C4 C3 116.2(19) . . ?
C5 C4 C7 124(3) . . ?
C4 C5 H5 119.5 . . ?
C4 C5 C6 121(3) . . ?
C6 C5 H5 119.5 . . ?
N1 C6 C5 124.1(19) . . ?
N1 C6 H6 117.9 . . ?
C5 C6 H6 117.9 . . ?
O1A C1A C2A 118.4(15) . . ?
O2A C1A O1A 123.6(16) . . ?
O2A C1A C2A 118(2) . . ?
C1A O1A H1A 109.5 . . ?
C1A C2A C2A 110(3) . 7_545 ?
C1A C2A H2AA 109.8 . . ?
C1A C2A H2AB 109.8 . . ?
C2A C2A H2AA 109.8 7_545 . ?
C2A C2A H2AB 109.8 7_545 . ?
H2AA C2A H2AB 108.2 . . ?
C4 C7 C7 110.6(11) . 5_675 ?
C4 C7 H7A 109.5 . . ?
C4 C7 H7B 109.5 . . ?
C7 C7 H7A 109.5 5_675 . ?
C7 C7 H7B 109.5 5_675 . ?
H7A C7 H7B 108.1 . . ?

loop_
_geom_bond_atom_site_label_1
_geom_bond_atom_site_label_2
_geom_bond_distance
_geom_bond_site_symmetry_2
_geom_bond_publ_flag
N1 C2 1.343(17) . ?
N1 C6 1.33(2) . ?
C2 H2 0.9300 . ?
C2 C3 1.395(15) . ?
C3 H3 0.9300 . ?
C3 C4 1.39(2) . ?
C4 C5 1.35(3) . ?
C4 C7 1.48(2) . ?
C5 H5 0.9300 . ?
C5 C6 1.37(2) . ?
C6 H6 0.9300 . ?
C1A O1A 1.26(2) . ?
C1A C2A 1.54(2) . ?
C1A O2A 1.24(2) . ?
O1A H1A 0.8200 . ?
C2A C2A 1.57(4) 7_545 ?
C2A H2AA 0.9700 . ?
C2A H2AB 0.9700 . ?
C7 C7 1.50(2) 5_675 ?
C7 H7A 0.9700 . ?
C7 H7B 0.9700 . ?

loop_
_geom_torsion_atom_site_label_1
_geom_torsion_atom_site_label_2
_geom_torsion_atom_site_label_3
_geom_torsion_atom_site_label_4
_geom_torsion
_geom_torsion_site_symmetry_1
_geom_torsion_site_symmetry_2
_geom_torsion_site_symmetry_3
_geom_torsion_site_symmetry_4
_geom_torsion_publ_flag
N1 C2 C3 C4 0.5(18) . . . . ?
C2 N1 C6 C5 -1.8(19) . . . . ?
C2 C3 C4 C5 -0.1(19) . . . . ?
C2 C3 C4 C7 176.3(8) . . . . ?
C3 C4 C5 C6 -1.2(17) . . . . ?
C3 C4 C7 C7 -85(3) . . . 5_675 ?
C4 C5 C6 N1 2.2(19) . . . . ?
C5 C4 C7 C7 91(3) . . . 5_675 ?
C6 N1 C2 C3 0.4(16) . . . . ?
O1A C1A C2A C2A 2(2) . . . 7_545 ?
O2A C1A C2A C2A -174.3(13) . . . 7_545 ?
C7 C4 C5 C6 -177.4(10) . . . . ?

loop_
_exptl_oxdiff_crystal_face_indexfrac_h
_exptl_oxdiff_crystal_face_indexfrac_k
_exptl_oxdiff_crystal_face_indexfrac_l
_exptl_oxdiff_crystal_face_x
_exptl_oxdiff_crystal_face_y
_exptl_oxdiff_crystal_face_z
-8.6896 1.3440 26.5187 -0.1160 0.6405 0.7592
8.6535 -1.0340 -26.7469 0.1093 -0.6047 -0.7889
-5.0203 -4.2590 20.9218 0.0356 -0.1781 0.9834
6.9983 -5.2637 -16.7063 0.1786 -0.9710 -0.1590
7.1169 3.4737 -25.4822 0.0163 -0.0016 -1.0732
-7.2799 6.0995 17.0323 -0.1947 1.0845 0.1093
-23.1746 -0.6106 1.8857 -1.0245 -0.1344 0.0672
22.7736 0.6106 -1.9855 1.0052 0.1310 -0.0712
-4.6706 -4.9829 18.1909 0.0276 -0.3222 0.9463
